data_7025371
loop_
_publ_author_name
'Inglis, Ross'
'Dalgarno, Scott J.'
'Brechin, Euan K.'

_publ_section_title
;
 A new family of Mn6 SMMs using phosphinate ligands
;
_journal_issue 20
_journal_name_full 'Dalton Transactions'
_journal_page_first 4826
_journal_paper_doi 10.1039/b927303d
_journal_volume 39
_journal_year 2010
_chemical_formula_moiety 'C78 H86 Mn6 N6 O24 P2, 3(C H4 O)'
_chemical_formula_sum 'C81 H98 Mn6 N6 O27 P2'
_chemical_formula_weight 1979.23
_chemical_name_common RI2361
_chemical_name_systematic
;
?
;
_space_group_IT_number 15
_symmetry_cell_setting monoclinic
_symmetry_space_group_name_Hall '-C 2yc'
_symmetry_space_group_name_H-M 'C 1 2/c 1'
_atom_sites_solution_hydrogens geom
_atom_sites_solution_primary direct
_atom_sites_solution_secondary difmap
_audit_creation_method SHELXL-97
_cell_angle_alpha 90.00
_cell_angle_beta 98.571(19)
_cell_angle_gamma 90.00
_cell_formula_units_Z 4
_cell_length_a 23.14(2)
_cell_length_b 12.80(2)
_cell_length_c 29.09(3)
_cell_measurement_temperature 100(2)
_cell_volume 8520(18)
_computing_cell_refinement 'SAINT (Bruker, 1998)'
_computing_data_collection 'Apex II'
_computing_data_reduction 'SAINT (Bruker, 1998)'
_computing_molecular_graphics 'XSeed (Barbour, 2001)'
_computing_publication_material 'local program'
_computing_structure_refinement 'SHELXL-97 (Sheldrick, 1997)'
_computing_structure_solution 'SHELXS-97 (Sheldrick, 1990)'
_diffrn_ambient_temperature 100(2)
_diffrn_measured_fraction_theta_full 0.987
_diffrn_measured_fraction_theta_max 0.987
_diffrn_measurement_device_type 'Bruker Nonius X8 Apex 2'
_diffrn_measurement_method 'omega and phi scans'
_diffrn_radiation_monochromator graphite
_diffrn_radiation_source 'fine-focus sealed tube'
_diffrn_radiation_type MoK\a
_diffrn_radiation_wavelength 0.71073
_diffrn_reflns_av_R_equivalents 0.0914
_diffrn_reflns_av_sigmaI/netI 0.0617
_diffrn_reflns_limit_h_max 29
_diffrn_reflns_limit_h_min -28
_diffrn_reflns_limit_k_max 16
_diffrn_reflns_limit_k_min -16
_diffrn_reflns_limit_l_max 37
_diffrn_reflns_limit_l_min -37
_diffrn_reflns_number 75431
_diffrn_reflns_theta_full 27.39
_diffrn_reflns_theta_max 27.39
_diffrn_reflns_theta_min 2.70
_exptl_absorpt_coefficient_mu 0.983
_exptl_absorpt_correction_T_max 0.8277
_exptl_absorpt_correction_T_min 0.6498
_exptl_absorpt_correction_type multi-scan
_exptl_absorpt_process_details Bruker-SADABS
_exptl_crystal_colour Black
_exptl_crystal_density_diffrn 1.543
_exptl_crystal_density_method 'not measured'
_exptl_crystal_description Block
_exptl_crystal_F_000 4088
_exptl_crystal_size_max 0.48
_exptl_crystal_size_mid 0.22
_exptl_crystal_size_min 0.20
_refine_diff_density_max 0.507
_refine_diff_density_min -0.514
_refine_diff_density_rms 0.090
_refine_ls_extinction_method none
_refine_ls_goodness_of_fit_ref 1.055
_refine_ls_hydrogen_treatment constr
_refine_ls_matrix_type full
_refine_ls_number_parameters 568
_refine_ls_number_reflns 9545
_refine_ls_number_restraints 12
_refine_ls_restrained_S_all 1.055
_refine_ls_R_factor_all 0.0698
_refine_ls_R_factor_gt 0.0422
_refine_ls_shift/su_max 0.003
_refine_ls_shift/su_mean 0.000
_refine_ls_structure_factor_coef Fsqd
_refine_ls_weighting_details 'calc w=1/[\s^2^(Fo^2^)+(0.0409P)^2^+7.3305P] where P=(Fo^2^+2Fc^2^)/3'
_refine_ls_weighting_scheme calc
_refine_ls_wR_factor_gt 0.0909
_refine_ls_wR_factor_ref 0.1016
_reflns_number_gt 6864
_reflns_number_total 9545
_reflns_threshold_expression >2sigma(I)
_cod_data_source_file b927303d.txt
_cod_data_source_block RI2361
_cod_original_cell_volume 8519(18)
_cod_original_sg_symbol_H-M C2/c
_cod_database_code 7025371

loop_
_symmetry_equiv_pos_as_xyz
'x, y, z'
'-x, y, -z+1/2'
'x+1/2, y+1/2, z'
'-x+1/2, y+1/2, -z+1/2'
'-x, -y, -z'
'x, -y, z-1/2'
'-x+1/2, -y+1/2, -z'
'x+1/2, -y+1/2, z-1/2'

loop_
_atom_site_label
_atom_site_type_symbol
_atom_site_fract_x
_atom_site_fract_y
_atom_site_fract_z
_atom_site_U_iso_or_equiv
_atom_site_adp_type
_atom_site_occupancy
_atom_site_symmetry_multiplicity
_atom_site_calc_flag
_atom_site_refinement_flags
_atom_site_disorder_assembly
_atom_site_disorder_group
Mn1 Mn 0.139425(17) 0.15309(3) 0.034298(14) 0.01294(10) Uani 1 1 d . . .
O4 O 0.06694(7) 0.22156(14) 0.03894(6) 0.0161(4) Uani 1 1 d . . .
C1 C 0.38337(11) 0.3406(2) 0.07602(9) 0.0145(6) Uani 1 1 d . . .
Mn2 Mn 0.265329(16) 0.27278(3) 0.055783(14) 0.01171(10) Uani 1 1 d . . .
O7 O 0.18467(7) 0.26877(14) 0.05700(6) 0.0128(4) Uani 1 1 d . . .
C2 C 0.43994(11) 0.3024(2) 0.08537(9) 0.0155(6) Uani 1 1 d . . .
H2 H 0.4501 0.2407 0.0702 0.019 Uiso 1 1 calc R . .
Mn3 Mn 0.143831(16) 0.39008(3) 0.069059(14) 0.01322(10) Uani 1 1 d . . .
O5 O 0.09956(7) 0.03660(14) 0.00992(6) 0.0161(4) Uani 1 1 d . . .
C3 C 0.48160(12) 0.3525(2) 0.11625(10) 0.0192(6) Uani 1 1 d . . .
H3 H 0.5203 0.3256 0.1221 0.023 Uiso 1 1 calc R . .
P4 P 0.27999(3) 0.16866(6) 0.16578(3) 0.01537(16) Uani 1 1 d . . .
O3 O 0.09993(7) 0.50593(14) 0.07987(7) 0.0168(4) Uani 1 1 d . . .
C4 C 0.46748(12) 0.4417(2) 0.13870(10) 0.0183(6) Uani 1 1 d . . .
H4 H 0.4960 0.4758 0.1604 0.022 Uiso 1 1 calc R . .
O1 O 0.34447(7) 0.29063(14) 0.04432(6) 0.0134(4) Uani 1 1 d . . .
C5 C 0.41183(11) 0.4809(2) 0.12935(10) 0.0174(6) Uani 1 1 d . . .
H5 H 0.4024 0.5427 0.1447 0.021 Uiso 1 1 calc R . .
O10 O 0.16528(8) 0.36252(15) 0.14557(7) 0.0195(4) Uani 1 1 d D . .
C6 C 0.36867(11) 0.4328(2) 0.09797(9) 0.0139(6) Uani 1 1 d . . .
O2 O 0.21282(7) 0.47286(14) 0.07031(7) 0.0151(4) Uani 1 1 d . . .
C7 C 0.31062(11) 0.4797(2) 0.08947(9) 0.0143(6) Uani 1 1 d . . .
O6 O 0.25918(7) 0.14539(14) 0.01999(6) 0.0133(4) Uani 1 1 d . . .
C8 C 0.30253(12) 0.5941(2) 0.09513(11) 0.0212(7) Uani 1 1 d . . .
H8A H 0.2767 0.6214 0.0680 0.032 Uiso 1 1 calc R . .
H8B H 0.3405 0.6292 0.0978 0.032 Uiso 1 1 calc R . .
H8C H 0.2851 0.6070 0.1233 0.032 Uiso 1 1 calc R . .
O12 O 0.11652(8) 0.40491(14) -0.00790(6) 0.0167(4) Uani 1 1 d D . .
C9 C 0.06486(11) 0.5045(2) 0.11216(10) 0.0174(6) Uani 1 1 d . . .
O11 O 0.14348(8) 0.09157(15) 0.10484(6) 0.0183(4) Uani 1 1 d D . .
C10 C 0.06291(12) 0.5928(2) 0.13968(10) 0.0223(7) Uani 1 1 d . . .
H10 H 0.0865 0.6515 0.1349 0.027 Uiso 1 1 calc R . .
O13 O 0.14818(10) 0.11813(19) 0.23819(8) 0.0373(6) Uani 1 1 d D . .
N11 N 0.26510(9) 0.42155(17) 0.07695(8) 0.0136(5) Uani 1 1 d . . .
C11 C 0.02763(13) 0.5972(2) 0.17368(12) 0.0298(8) Uani 1 1 d . . .
H11 H 0.0268 0.6586 0.1920 0.036 Uiso 1 1 calc R . .
N12 N 0.07170(9) 0.30551(17) 0.06835(8) 0.0146(5) Uani 1 1 d . . .
C12 C -0.00684(14) 0.5121(3) 0.18127(12) 0.0352(8) Uani 1 1 d . . .
H12 H -0.0307 0.5141 0.2052 0.042 Uiso 1 1 calc R . .
O9 O 0.21632(8) 0.18022(15) 0.17237(6) 0.0175(4) Uani 1 1 d . . .
C13 C -0.00607(13) 0.4254(3) 0.15404(11) 0.0279(7) Uani 1 1 d . . .
H13 H -0.0307 0.3682 0.1588 0.033 Uiso 1 1 calc R . .
O8 O 0.29387(8) 0.19889(15) 0.11894(6) 0.0170(4) Uani 1 1 d . . .
C14 C 0.02956(11) 0.4176(2) 0.11948(10) 0.0173(6) Uani 1 1 d . . .
N15 N 0.21377(9) 0.08053(17) 0.02850(7) 0.0126(5) Uani 1 1 d . . .
C15 C 0.02808(11) 0.3235(2) 0.09067(10) 0.0176(6) Uani 1 1 d . . .
C16 C -0.02309(12) 0.2516(2) 0.08742(11) 0.0257(7) Uani 1 1 d . . .
H16A H -0.0198 0.1979 0.0640 0.039 Uiso 1 1 calc R . .
H16B H -0.0592 0.2915 0.0785 0.039 Uiso 1 1 calc R . .
H16C H -0.0239 0.2183 0.1176 0.039 Uiso 1 1 calc R . .
C17 C 0.11599(12) -0.0591(2) 0.02255(9) 0.0150(6) Uani 1 1 d . . .
C18 C 0.07221(12) -0.1335(2) 0.02417(10) 0.0199(6) Uani 1 1 d . . .
H18 H 0.0324 -0.1139 0.0160 0.024 Uiso 1 1 calc R . .
C19 C 0.08594(13) -0.2340(2) 0.03732(11) 0.0253(7) Uani 1 1 d . . .
H19 H 0.0556 -0.2836 0.0383 0.030 Uiso 1 1 calc R . .
C20 C 0.14362(13) -0.2642(2) 0.04921(11) 0.0261(7) Uani 1 1 d . . .
H20 H 0.1529 -0.3339 0.0588 0.031 Uiso 1 1 calc R . .
C21 C 0.18731(13) -0.1930(2) 0.04706(11) 0.0232(7) Uani 1 1 d . . .
H21 H 0.2269 -0.2146 0.0546 0.028 Uiso 1 1 calc R . .
C22 C 0.17516(11) -0.0890(2) 0.03396(9) 0.0152(6) Uani 1 1 d . . .
C23 C 0.22421(11) -0.0181(2) 0.03102(9) 0.0157(6) Uani 1 1 d . . .
C24 C 0.28474(11) -0.0592(2) 0.03148(11) 0.0201(6) Uani 1 1 d . . .
H24A H 0.3083 -0.0071 0.0179 0.030 Uiso 1 1 calc R . .
H24B H 0.2832 -0.1238 0.0133 0.030 Uiso 1 1 calc R . .
H24C H 0.3025 -0.0736 0.0636 0.030 Uiso 1 1 calc R . .
C25 C 0.30110(12) 0.0350(2) 0.17745(10) 0.0184(6) Uani 1 1 d . . .
C26 C 0.34732(13) 0.0073(3) 0.21072(11) 0.0263(7) Uani 1 1 d . . .
H26 H 0.3688 0.0602 0.2288 0.032 Uiso 1 1 calc R . .
C27 C 0.36295(14) -0.0965(2) 0.21820(12) 0.0313(8) Uani 1 1 d . . .
H27 H 0.3947 -0.1145 0.2414 0.038 Uiso 1 1 calc R . .
C28 C 0.33257(14) -0.1726(3) 0.19213(12) 0.0317(8) Uani 1 1 d . . .
H28 H 0.3436 -0.2437 0.1968 0.038 Uiso 1 1 calc R . .
C29 C 0.28625(14) -0.1468(2) 0.15926(12) 0.0303(8) Uani 1 1 d . . .
H29 H 0.2649 -0.2001 0.1414 0.036 Uiso 1 1 calc R . .
C30 C 0.27040(13) -0.0431(2) 0.15192(11) 0.0244(7) Uani 1 1 d . . .
H30 H 0.2381 -0.0256 0.1291 0.029 Uiso 1 1 calc R . .
C31 C 0.32483(12) 0.2420(2) 0.20927(9) 0.0168(6) Uani 1 1 d . . .
C32 C 0.37939(12) 0.2770(2) 0.20098(10) 0.0220(7) Uani 1 1 d . . .
H32 H 0.3913 0.2652 0.1715 0.026 Uiso 1 1 calc R . .
C33 C 0.41593(13) 0.3282(3) 0.23516(11) 0.0277(7) Uani 1 1 d . . .
H33 H 0.4528 0.3529 0.2292 0.033 Uiso 1 1 calc R . .
C34 C 0.39906(13) 0.3438(3) 0.27816(11) 0.0285(7) Uani 1 1 d . . .
H34 H 0.4246 0.3788 0.3019 0.034 Uiso 1 1 calc R . .
C35 C 0.34540(14) 0.3091(3) 0.28694(11) 0.0295(7) Uani 1 1 d . . .
H35 H 0.3341 0.3197 0.3167 0.035 Uiso 1 1 calc R . .
C36 C 0.30805(13) 0.2589(2) 0.25251(10) 0.0230(7) Uani 1 1 d . . .
H36 H 0.2708 0.2359 0.2584 0.028 Uiso 1 1 calc R . .
C37 C 0.19778(14) 0.4385(2) 0.17462(11) 0.0307(8) Uani 1 1 d . . .
H37A H 0.2372 0.4442 0.1664 0.046 Uiso 1 1 calc R . .
H37B H 0.2004 0.4170 0.2072 0.046 Uiso 1 1 calc R . .
H37C H 0.1781 0.5063 0.1703 0.046 Uiso 1 1 calc R . .
C38 C 0.09402(13) 0.0487(3) 0.12264(11) 0.0294(8) Uani 1 1 d . . .
H38A H 0.0807 0.0982 0.1445 0.044 Uiso 1 1 calc R . .
H38B H 0.1052 -0.0172 0.1387 0.044 Uiso 1 1 calc R . .
H38C H 0.0624 0.0359 0.0969 0.044 Uiso 1 1 calc R . .
C39 C 0.06710(13) 0.4577(3) -0.03192(11) 0.0293(8) Uani 1 1 d . . .
H39A H 0.0317 0.4174 -0.0294 0.044 Uiso 1 1 calc R . .
H39B H 0.0715 0.4651 -0.0648 0.044 Uiso 1 1 calc R . .
H39C H 0.0640 0.5271 -0.0182 0.044 Uiso 1 1 calc R . .
C40 C 0.18626(15) 0.0548(3) 0.26762(11) 0.0342(8) Uani 1 1 d D . .
H40A H 0.2122 0.0987 0.2893 0.051 Uiso 1 1 calc R . .
H40B H 0.2096 0.0126 0.2491 0.051 Uiso 1 1 calc R . .
H40C H 0.1637 0.0086 0.2851 0.051 Uiso 1 1 calc R . .
C41 C 0.4928(12) 0.6625(7) 0.2463(16) 0.081(6) Uani 0.50 1 d PDU A -1
H41A H 0.4928 0.6662 0.2799 0.122 Uiso 0.50 1 calc PR A -1
H41B H 0.4530 0.6500 0.2305 0.122 Uiso 0.50 1 calc PR A -1
H41C H 0.5073 0.7286 0.2354 0.122 Uiso 0.50 1 calc PR A -1
O14 O 0.5310(2) 0.5766(6) 0.2358(3) 0.100(3) Uani 0.50 1 d PDU A -1
H14 H 0.5661 0.5934 0.2441 0.120 Uiso 0.50 1 calc PR A -1
H11O H 0.1668 0.1215 0.1255 0.120 Uiso 1 1 d RD . .
H10O H 0.1780 0.3045 0.1547 0.120 Uiso 1 1 d RD . .
H12O H 0.1288 0.3558 -0.0225 0.120 Uiso 1 1 d RD . .
H13O H 0.1674 0.1641 0.2236 0.120 Uiso 1 1 d RD . .

loop_
_atom_site_aniso_label
_atom_site_aniso_U_11
_atom_site_aniso_U_22
_atom_site_aniso_U_33
_atom_site_aniso_U_23
_atom_site_aniso_U_13
_atom_site_aniso_U_12
Mn1 0.0123(2) 0.0099(2) 0.0169(2) -0.00100(17) 0.00322(16) -0.00153(16)
O4 0.0142(9) 0.0124(10) 0.0215(10) -0.0044(8) 0.0022(8) -0.0015(8)
C1 0.0133(13) 0.0165(15) 0.0141(14) 0.0038(11) 0.0035(11) -0.0021(11)
Mn2 0.01107(19) 0.0096(2) 0.0149(2) -0.00077(17) 0.00347(16) -0.00094(16)
O7 0.0125(9) 0.0113(10) 0.0150(10) -0.0012(8) 0.0030(7) -0.0007(7)
C2 0.0161(13) 0.0119(14) 0.0191(15) -0.0005(12) 0.0047(11) 0.0001(11)
Mn3 0.0121(2) 0.0101(2) 0.0182(2) -0.00062(17) 0.00457(16) -0.00042(16)
O5 0.0156(9) 0.0114(10) 0.0210(11) -0.0011(8) 0.0020(8) -0.0012(8)
C3 0.0137(13) 0.0218(16) 0.0215(16) 0.0008(13) 0.0006(12) 0.0005(12)
P4 0.0154(3) 0.0151(4) 0.0156(4) 0.0009(3) 0.0024(3) -0.0005(3)
O3 0.0159(9) 0.0135(10) 0.0226(11) 0.0015(8) 0.0082(8) 0.0029(8)
C4 0.0165(14) 0.0181(16) 0.0196(15) -0.0010(12) 0.0002(11) -0.0046(12)
O1 0.0120(9) 0.0140(10) 0.0142(10) -0.0012(8) 0.0018(7) -0.0023(8)
C5 0.0191(14) 0.0113(14) 0.0229(16) -0.0008(12) 0.0064(12) -0.0010(11)
O10 0.0225(10) 0.0179(11) 0.0178(11) -0.0027(8) 0.0018(8) 0.0024(8)
C6 0.0130(13) 0.0121(14) 0.0167(14) 0.0006(11) 0.0024(11) -0.0022(11)
O2 0.0098(9) 0.0108(10) 0.0245(11) 0.0000(8) 0.0021(8) 0.0012(7)
C7 0.0165(13) 0.0102(14) 0.0170(14) -0.0002(11) 0.0053(11) -0.0023(11)
O6 0.0128(9) 0.0120(10) 0.0157(10) -0.0001(8) 0.0045(8) -0.0051(7)
C8 0.0199(14) 0.0122(15) 0.0309(18) -0.0018(13) 0.0020(13) -0.0003(12)
O12 0.0169(9) 0.0159(11) 0.0171(10) 0.0015(8) 0.0022(8) 0.0021(8)
C9 0.0144(13) 0.0182(15) 0.0197(15) 0.0008(12) 0.0031(11) 0.0035(12)
O11 0.0176(10) 0.0194(11) 0.0187(11) 0.0016(9) 0.0047(8) -0.0051(8)
C10 0.0239(15) 0.0178(16) 0.0265(17) -0.0030(13) 0.0077(13) 0.0005(13)
O13 0.0390(13) 0.0407(15) 0.0319(14) 0.0015(11) 0.0044(11) -0.0034(12)
N11 0.0114(11) 0.0146(12) 0.0155(12) -0.0005(10) 0.0044(9) 0.0014(9)
C11 0.0339(18) 0.0224(18) 0.036(2) -0.0109(15) 0.0138(15) 0.0012(14)
N12 0.0161(11) 0.0104(12) 0.0172(12) -0.0030(10) 0.0021(9) 0.0015(9)
C12 0.0385(19) 0.032(2) 0.041(2) -0.0097(16) 0.0263(16) -0.0030(16)
O9 0.0168(10) 0.0181(11) 0.0175(10) -0.0007(8) 0.0026(8) -0.0006(8)
C13 0.0288(17) 0.0248(18) 0.0335(19) -0.0020(15) 0.0163(14) -0.0028(14)
O8 0.0175(10) 0.0163(10) 0.0173(10) 0.0017(8) 0.0032(8) -0.0002(8)
C14 0.0162(13) 0.0139(15) 0.0220(16) -0.0011(12) 0.0038(12) -0.0001(11)
N15 0.0150(11) 0.0099(12) 0.0134(12) -0.0009(9) 0.0039(9) -0.0042(9)
C15 0.0139(13) 0.0177(16) 0.0218(16) 0.0031(12) 0.0049(12) 0.0013(11)
C16 0.0210(15) 0.0219(17) 0.0360(19) -0.0070(14) 0.0101(13) -0.0047(13)
C17 0.0214(14) 0.0113(14) 0.0134(14) -0.0042(11) 0.0060(11) -0.0024(11)
C18 0.0203(14) 0.0152(15) 0.0254(17) -0.0039(12) 0.0070(12) -0.0060(12)
C19 0.0283(16) 0.0164(16) 0.0336(18) -0.0032(14) 0.0124(14) -0.0109(13)
C20 0.0344(18) 0.0093(15) 0.0381(19) 0.0000(13) 0.0171(15) -0.0034(13)
C21 0.0273(16) 0.0140(15) 0.0305(18) -0.0001(13) 0.0118(14) -0.0015(13)
C22 0.0185(14) 0.0106(14) 0.0181(15) 0.0001(11) 0.0077(11) -0.0023(11)
C23 0.0180(14) 0.0127(15) 0.0169(15) 0.0005(11) 0.0048(11) 0.0011(11)
C24 0.0179(14) 0.0143(15) 0.0300(17) 0.0031(13) 0.0098(12) 0.0004(12)
C25 0.0202(14) 0.0156(15) 0.0212(16) 0.0040(12) 0.0084(12) 0.0000(12)
C26 0.0216(15) 0.0258(18) 0.0307(18) 0.0050(14) 0.0011(13) -0.0006(13)
C27 0.0258(17) 0.0242(18) 0.043(2) 0.0124(16) 0.0024(15) 0.0058(14)
C28 0.0330(18) 0.0194(18) 0.046(2) 0.0116(16) 0.0169(16) 0.0077(14)
C29 0.0376(19) 0.0169(17) 0.037(2) -0.0029(15) 0.0083(16) -0.0026(14)
C30 0.0267(16) 0.0201(17) 0.0264(17) 0.0011(13) 0.0039(13) 0.0015(13)
C31 0.0173(14) 0.0147(15) 0.0177(15) 0.0022(12) 0.0005(11) 0.0015(11)
C32 0.0206(14) 0.0247(17) 0.0196(16) 0.0038(13) -0.0002(12) -0.0005(13)
C33 0.0167(15) 0.035(2) 0.0298(18) 0.0035(15) -0.0010(13) -0.0076(14)
C34 0.0282(17) 0.0321(19) 0.0228(17) -0.0060(14) -0.0042(13) -0.0019(14)
C35 0.0316(17) 0.036(2) 0.0206(17) -0.0076(15) 0.0020(13) -0.0008(15)
C36 0.0206(15) 0.0259(17) 0.0226(16) -0.0025(13) 0.0034(12) -0.0025(13)
C37 0.0368(19) 0.0258(19) 0.0282(19) -0.0078(15) 0.0007(15) 0.0013(15)
C38 0.0291(17) 0.034(2) 0.0259(18) 0.0067(15) 0.0074(14) -0.0109(15)
C39 0.0254(16) 0.0265(18) 0.0326(19) -0.0014(15) -0.0072(14) 0.0109(14)
C40 0.045(2) 0.031(2) 0.0257(19) 0.0032(15) 0.0038(15) -0.0042(16)
C41 0.049(12) 0.071(6) 0.127(13) 0.009(11) 0.024(11) -0.006(7)
O14 0.042(4) 0.118(6) 0.140(7) -0.052(6) 0.010(4) 0.000(4)

loop_
_atom_type_symbol
_atom_type_description
_atom_type_scat_dispersion_real
_atom_type_scat_dispersion_imag
_atom_type_scat_source
C C 0.0033 0.0016 'International Tables Vol C Tables 4.2.6.8 and 6.1.1.4'
H H 0.0000 0.0000 'International Tables Vol C Tables 4.2.6.8 and 6.1.1.4'
O O 0.0106 0.0060 'International Tables Vol C Tables 4.2.6.8 and 6.1.1.4'
P P 0.1023 0.0942 'International Tables Vol C Tables 4.2.6.8 and 6.1.1.4'
Mn Mn 0.3368 0.7283 'International Tables Vol C Tables 4.2.6.8 and 6.1.1.4'
N N 0.0061 0.0033 'International Tables Vol C Tables 4.2.6.8 and 6.1.1.4'

loop_
_geom_angle_atom_site_label_1
_geom_angle_atom_site_label_2
_geom_angle_atom_site_label_3
_geom_angle
_geom_angle_site_symmetry_1
_geom_angle_site_symmetry_3
O5 Mn1 O7 175.81(8) . .
O5 Mn1 O4 90.21(11) . .
O7 Mn1 O4 93.62(11) . .
O5 Mn1 N15 88.82(12) . .
O7 Mn1 N15 87.34(12) . .
O4 Mn1 N15 178.91(9) . .
O5 Mn1 O11 91.08(10) . .
O7 Mn1 O11 90.58(10) . .
O4 Mn1 O11 90.81(8) . .
N15 Mn1 O11 89.70(9) . .
O5 Mn1 O1 90.89(9) . 7
O7 Mn1 O1 86.72(9) . 7
O4 Mn1 O1 100.71(8) . 7
N15 Mn1 O1 78.81(8) . 7
O11 Mn1 O1 168.30(7) . 7
O5 Mn1 Mn3 151.94(7) . .
O7 Mn1 Mn3 31.71(7) . .
O4 Mn1 Mn3 61.98(7) . .
N15 Mn1 Mn3 118.96(8) . .
O11 Mn1 Mn3 92.86(8) . .
O1 Mn1 Mn3 90.81(7) 7 .
N12 O4 Mn1 114.44(15) . .
O1 C1 C2 118.8(2) . .
O1 C1 C6 121.7(2) . .
C2 C1 C6 119.5(2) . .
O7 Mn2 O1 169.72(8) . .
O7 Mn2 O6 89.62(7) . .
O1 Mn2 O6 90.13(8) . .
O7 Mn2 N11 88.39(8) . .
O1 Mn2 N11 89.24(8) . .
O6 Mn2 N11 165.27(9) . .
O7 Mn2 O8 99.02(8) . .
O1 Mn2 O8 91.25(8) . .
O6 Mn2 O8 94.62(12) . .
N11 Mn2 O8 100.10(11) . .
O7 Mn2 O6 86.01(7) . 7
O1 Mn2 O6 83.75(7) . 7
O6 Mn2 O6 83.46(11) . 7
N11 Mn2 O6 81.85(10) . 7
O8 Mn2 O6 174.62(7) . 7
Mn2 O7 Mn1 121.38(10) . .
Mn2 O7 Mn3 120.78(10) . .
Mn1 O7 Mn3 116.63(12) . .
C3 C2 C1 120.9(3) . .
O3 Mn3 O7 176.96(8) . .
O3 Mn3 O2 91.78(12) . .
O7 Mn3 O2 91.11(12) . .
O3 Mn3 N12 87.50(13) . .
O7 Mn3 N12 89.61(12) . .
O2 Mn3 N12 179.19(9) . .
O3 Mn3 O10 90.19(8) . .
O7 Mn3 O10 90.70(8) . .
O2 Mn3 O10 90.44(8) . .
N12 Mn3 O10 89.20(9) . .
O3 Mn3 O12 91.24(8) . .
O7 Mn3 O12 87.61(8) . .
O2 Mn3 O12 94.73(8) . .
N12 Mn3 O12 85.66(8) . .
O10 Mn3 O12 174.59(7) . .
O3 Mn3 Mn1 145.30(8) . .
O7 Mn3 Mn1 31.67(7) . .
O2 Mn3 Mn1 121.29(8) . .
N12 Mn3 Mn1 59.49(8) . .
O10 Mn3 Mn1 99.05(7) . .
O12 Mn3 Mn1 76.89(6) . .
C17 O5 Mn1 122.57(19) . .
C2 C3 C4 120.2(3) . .
O8 P4 O9 115.65(11) . .
O8 P4 C31 109.22(14) . .
O9 P4 C31 109.41(13) . .
O8 P4 C25 109.19(12) . .
O9 P4 C25 108.06(12) . .
C31 P4 C25 104.75(15) . .
C9 O3 Mn3 121.13(17) . .
C5 C4 C3 119.4(3) . .
C1 O1 Mn2 119.54(16) . .
C1 O1 Mn1 108.43(16) . 7
Mn2 O1 Mn1 118.20(8) . 7
C4 C5 C6 122.0(3) . .
C37 O10 Mn3 120.11(19) . .
C5 C6 C1 118.0(2) . .
C5 C6 C7 118.9(3) . .
C1 C6 C7 123.1(2) . .
N11 O2 Mn3 117.15(17) . .
N11 C7 C6 120.1(3) . .
N11 C7 C8 119.0(2) . .
C6 C7 C8 120.9(2) . .
N15 O6 Mn2 113.94(15) . .
N15 O6 Mn2 109.78(14) . 7
Mn2 O6 Mn2 96.54(11) . 7
C39 O12 Mn3 128.20(17) . .
O3 C9 C10 118.1(3) . .
O3 C9 C14 123.0(3) . .
C10 C9 C14 118.9(3) . .
C38 O11 Mn1 123.48(17) . .
C11 C10 C9 121.4(3) . .
C7 N11 O2 115.5(2) . .
C7 N11 Mn2 126.35(19) . .
O2 N11 Mn2 117.19(16) . .
C10 C11 C12 120.0(3) . .
C15 N12 O4 117.1(2) . .
C15 N12 Mn3 127.8(2) . .
O4 N12 Mn3 115.06(16) . .
C13 C12 C11 119.2(3) . .
C12 C13 C14 122.4(3) . .
P4 O8 Mn2 146.82(12) . .
C13 C14 C9 117.9(3) . .
C13 C14 C15 120.3(3) . .
C9 C14 C15 121.7(3) . .
C23 N15 O6 117.1(2) . .
C23 N15 Mn1 127.79(18) . .
O6 N15 Mn1 115.07(18) . .
N12 C15 C14 118.5(2) . .
N12 C15 C16 121.9(3) . .
C14 C15 C16 119.6(2) . .
O5 C17 C18 117.5(3) . .
O5 C17 C22 123.1(2) . .
C18 C17 C22 119.4(3) . .
C19 C18 C17 120.8(3) . .
C18 C19 C20 120.6(3) . .
C21 C20 C19 119.6(3) . .
C20 C21 C22 121.6(3) . .
C21 C22 C17 118.0(2) . .
C21 C22 C23 118.6(3) . .
C17 C22 C23 123.4(3) . .
N15 C23 C22 118.1(2) . .
N15 C23 C24 120.9(2) . .
C22 C23 C24 121.0(3) . .
C30 C25 C26 118.5(3) . .
C30 C25 P4 119.0(2) . .
C26 C25 P4 122.5(2) . .
C25 C26 C27 120.9(3) . .
C28 C27 C26 119.8(3) . .
C27 C28 C29 120.2(3) . .
C28 C29 C30 120.1(3) . .
C25 C30 C29 120.5(3) . .
C36 C31 C32 119.4(3) . .
C36 C31 P4 120.9(2) . .
C32 C31 P4 119.6(2) . .
C33 C32 C31 120.3(3) . .
C32 C33 C34 120.0(3) . .
C35 C34 C33 120.4(3) . .
C34 C35 C36 120.0(3) . .
C35 C36 C31 120.0(3) . .

loop_
_geom_bond_atom_site_label_1
_geom_bond_atom_site_label_2
_geom_bond_distance
_geom_bond_site_symmetry_2
Mn1 O5 1.839(3) .
Mn1 O7 1.875(3) .
Mn1 O4 1.915(2) .
Mn1 N15 1.984(3) .
Mn1 O11 2.187(3) .
Mn1 O1 2.478(3) 7
Mn1 Mn3 3.194(4) .
O4 N12 1.367(3) .
C1 O1 1.350(3) .
C1 C2 1.386(4) .
C1 C6 1.408(4) .
Mn2 O7 1.873(2) .
Mn2 O1 1.924(2) .
Mn2 O6 1.928(3) .
Mn2 N11 2.001(4) .
Mn2 O8 2.084(3) .
Mn2 O6 2.430(3) 7
O7 Mn3 1.878(3) .
C2 C3 1.375(4) .
Mn3 O3 1.850(3) .
Mn3 O2 1.912(2) .
Mn3 N12 1.987(3) .
Mn3 O10 2.235(3) .
Mn3 O12 2.242(3) .
O5 C17 1.318(4) .
C3 C4 1.378(4) .
P4 O8 1.497(2) .
P4 O9 1.521(2) .
P4 C31 1.780(3) .
P4 C25 1.798(4) .
O3 C9 1.330(3) .
C4 C5 1.371(4) .
O1 Mn1 2.478(3) 7
C5 C6 1.392(4) .
O10 C37 1.426(4) .
C6 C7 1.458(4) .
O2 N11 1.365(3) .
C7 N11 1.296(3) .
C7 C8 1.489(4) .
O6 N15 1.390(3) .
O6 Mn2 2.430(3) 7
O12 C39 1.419(3) .
C9 C10 1.390(4) .
C9 C14 1.415(4) .
O11 C38 1.434(3) .
C10 C11 1.374(4) .
O13 C40 1.393(4) .
C11 C12 1.387(5) .
N12 C15 1.300(3) .
C12 C13 1.365(5) .
C13 C14 1.396(4) .
C14 C15 1.464(4) .
N15 C23 1.286(4) .
C15 C16 1.491(4) .
C17 C18 1.396(4) .
C17 C22 1.413(4) .
C18 C19 1.366(4) .
C19 C20 1.383(4) .
C20 C21 1.369(4) .
C21 C22 1.401(4) .
C22 C23 1.465(4) .
C23 C24 1.494(4) .
C25 C30 1.377(4) .
C25 C26 1.378(4) .
C26 C27 1.385(5) .
C27 C28 1.363(5) .
C28 C29 1.366(5) .
C29 C30 1.385(5) .
C31 C36 1.387(4) .
C31 C32 1.394(4) .
C32 C33 1.372(4) .
C33 C34 1.379(5) .
C34 C35 1.378(4) .
C35 C36 1.380(4) .
C41 O14 1.471(17) .
